data_7247908
loop_
_publ_author_name
'Bandaru, Ravi Kumar'
'Giri, Lopamudra'
'Krishna, Gamidi Rama'
'Dandela, Rambabu'

_publ_section_title
;
 Novel molecular adducts of an anti-cancer drug vandetanib with enhanced
 solubility
;
_journal_issue 3
_journal_name_full CrystEngComm
_journal_page_first 248
_journal_page_last 260
_journal_paper_doi 10.1039/D3CE01130E
_journal_volume 26
_journal_year 2024
_chemical_formula_moiety 'C22 H25 Br F N4 O2, C6 H9 O4, 3(H2 O)'
_chemical_formula_sum 'C28 H40 Br F N4 O9'
_chemical_formula_weight 675.54
_space_group_crystal_system triclinic
_space_group_IT_number 2
_space_group_name_Hall '-P 1'
_space_group_name_H-M_alt 'P -1'
_atom_sites_solution_hydrogens mixed
_audit_creation_method SHELXL-2018/3
_audit_update_record
;
2022-09-07 deposited with the CCDC.	2023-12-14 downloaded from the CCDC.
;
_cell_angle_alpha 100.34(1)
_cell_angle_beta 96.88(1)
_cell_angle_gamma 91.489(1)
_cell_formula_units_Z 2
_cell_length_a 8.913(1)
_cell_length_b 12.550(1)
_cell_length_c 14.540(1)
_cell_measurement_reflns_used 5044
_cell_measurement_temperature 294(2)
_cell_measurement_theta_max 0.850
_cell_measurement_theta_min 0.762
_cell_volume 1586.6(3)
_computing_cell_refinement 'Bruker SHELXL'
_computing_data_collection 'Bruker APEX3'
_computing_data_reduction 'Bruker SAINT'
_computing_molecular_graphics 'Bruker SHELXTL'
_computing_publication_material 'Bruker SHELXTL'
_computing_structure_refinement 'SHELXL-2018/3 (Sheldrick, 2018)'
_computing_structure_solution 'SHELXT 2018/2 (Sheldrick, 2018)'
_diffrn_ambient_temperature 294(2)
_diffrn_measured_fraction_theta_full 0.999
_diffrn_measured_fraction_theta_max 0.995
_diffrn_measurement_device_type 'Bruker D8 Venture photon 100 CMOS detector'
_diffrn_measurement_method 'Omega and Phi scans'
_diffrn_radiation_type MoK\a
_diffrn_radiation_wavelength 0.71073
_diffrn_reflns_av_R_equivalents 0.1192
_diffrn_reflns_av_unetI/netI 0.0580
_diffrn_reflns_Laue_measured_fraction_full 0.999
_diffrn_reflns_Laue_measured_fraction_max 0.995
_diffrn_reflns_limit_h_max 11
_diffrn_reflns_limit_h_min -11
_diffrn_reflns_limit_k_max 16
_diffrn_reflns_limit_k_min -16
_diffrn_reflns_limit_l_max 18
_diffrn_reflns_limit_l_min -18
_diffrn_reflns_number 69030
_diffrn_reflns_point_group_measured_fraction_full 0.999
_diffrn_reflns_point_group_measured_fraction_max 0.995
_diffrn_reflns_theta_full 25.242
_diffrn_reflns_theta_max 27.579
_diffrn_reflns_theta_min 2.304
_diffrn_source microfocus
_exptl_absorpt_coefficient_mu 1.357
_exptl_absorpt_correction_T_max 0.850
_exptl_absorpt_correction_T_min 0.762
_exptl_absorpt_correction_type multi-scan
_exptl_absorpt_process_details 'SADABS, (Sheldrick, 1996)'
_exptl_crystal_colour colourless
_exptl_crystal_density_diffrn 1.414
_exptl_crystal_description needle
_exptl_crystal_F_000 704
_exptl_crystal_size_max 0.200
_exptl_crystal_size_mid 0.170
_exptl_crystal_size_min 0.120
_refine_diff_density_max 0.488
_refine_diff_density_min -0.445
_refine_diff_density_rms 0.054
_refine_ls_extinction_method none
_refine_ls_goodness_of_fit_ref 1.023
_refine_ls_hydrogen_treatment mixed
_refine_ls_matrix_type full
_refine_ls_number_parameters 415
_refine_ls_number_reflns 7318
_refine_ls_number_restraints 0
_refine_ls_restrained_S_all 1.023
_refine_ls_R_factor_all 0.0758
_refine_ls_R_factor_gt 0.0419
_refine_ls_shift/su_max 0.003
_refine_ls_shift/su_mean 0.000
_refine_ls_structure_factor_coef Fsqd
_refine_ls_weighting_details 'w=1/[\s^2^(Fo^2^)+(0.0421P)^2^+0.4671P] where P=(Fo^2^+2Fc^2^)/3'
_refine_ls_weighting_scheme calc
_refine_ls_wR_factor_gt 0.0902
_refine_ls_wR_factor_ref 0.0981
_reflns_Friedel_coverage 0.000
_reflns_number_gt 5044
_reflns_number_total 7318
_reflns_threshold_expression 'I > 2\s(I)'
_cod_data_source_file d3ce01130e2.cif
_cod_data_source_block VANADP_XPREP_1_a
_cod_depositor_comments 'Adding full bibliography for 7247904--7247909.cif.'
_cod_original_cell_volume 1586.8(1)
_cod_database_code 7247908
_shelx_shelxl_version_number 2018/3
_shelx_space_group_comment
;
The symmetry employed for this shelxl refinement is uniquely defined
by the following loop, which should always be used as a source of
symmetry information in preference to the above space-group names.
They are only intended as comments.
;

loop_
_space_group_symop_operation_xyz
'x, y, z'
'-x, -y, -z'

loop_
_atom_site_label
_atom_site_type_symbol
_atom_site_fract_x
_atom_site_fract_y
_atom_site_fract_z
_atom_site_U_iso_or_equiv
_atom_site_adp_type
_atom_site_occupancy
_atom_site_site_symmetry_order
_atom_site_calc_flag
_atom_site_refinement_flags_posn
_atom_site_refinement_flags_adp
_atom_site_refinement_flags_occupancy
_atom_site_disorder_assembly
_atom_site_disorder_group
Br1 Br 0.04156(3) 0.88136(2) 1.25019(2) 0.05656(11) Uani 1 1 d . . . . .
C1 C 0.5252(3) 0.6830(3) 0.01020(16) 0.0665(8) Uani 1 1 d . . . . .
H1A H 0.474256 0.613495 -0.013867 0.100 Uiso 1 1 calc R U . . .
H1B H 0.626003 0.682161 -0.006866 0.100 Uiso 1 1 calc R U . . .
H1C H 0.470886 0.737845 -0.016068 0.100 Uiso 1 1 calc R U . . .
O1 O 0.34464(17) 0.85363(15) 0.43306(10) 0.0491(4) Uani 1 1 d . . . . .
N1 N 0.5323(2) 0.70703(16) 0.11460(11) 0.0403(4) Uani 1 1 d . . . . .
H1 H 0.588992 0.650254 0.139379 0.048 Uiso 1 1 calc R U . . .
F1 F 0.24486(15) 1.02697(11) 0.97683(9) 0.0495(3) Uani 1 1 d . . . . .
N3 N 0.38408(18) 0.85582(16) 0.87090(11) 0.0393(4) Uani 1 1 d . . . . .
C3 C 0.6274(2) 0.8323(2) 0.26237(15) 0.0420(5) Uani 1 1 d . . . . .
H3A H 0.677601 0.902829 0.287407 0.050 Uiso 1 1 calc R U . . .
H3AB H 0.689176 0.777965 0.285638 0.050 Uiso 1 1 calc R U . . .
O3 O 0.7718(4) 0.6114(2) 0.57815(18) 0.1265(12) Uani 1 1 d . . . . .
N2 N 0.55131(18) 0.86006(16) 0.75488(12) 0.0410(4) Uani 1 1 d . . . . .
O2 O 0.07419(16) 0.85845(16) 0.47513(10) 0.0519(4) Uani 1 1 d . . . . .
C2 C 0.6137(3) 0.8122(2) 0.15566(15) 0.0461(6) Uani 1 1 d . . . . .
H2A H 0.559726 0.870132 0.132488 0.055 Uiso 1 1 calc R U . . .
H2AB H 0.713878 0.812358 0.135987 0.055 Uiso 1 1 calc R U . . .
N4 N 0.12559(17) 0.85563(15) 0.83793(11) 0.0353(4) Uani 1 1 d . . . . .
H4A H 0.046125 0.851753 0.797371 0.042 Uiso 1 1 calc R U . . .
C4 C 0.4732(2) 0.82830(19) 0.29718(14) 0.0387(5) Uani 1 1 d . . . . .
H4 H 0.415410 0.888043 0.278565 0.046 Uiso 1 1 calc R U . . .
O4 O 0.6411(4) 0.4770(2) 0.61182(17) 0.1055(9) Uani 1 1 d . . . . .
H4B H 0.647467 0.516086 0.663921 0.158 Uiso 1 1 calc R U . . .
O5 O 0.8608(2) 0.55757(18) 0.11111(14) 0.0746(6) Uani 1 1 d . . . . .
C5 C 0.3887(3) 0.7221(2) 0.25101(16) 0.0455(5) Uani 1 1 d . . . . .
H5A H 0.439904 0.662712 0.273612 0.055 Uiso 1 1 calc R U . . .
H5AB H 0.287325 0.722226 0.268925 0.055 Uiso 1 1 calc R U . . .
O6 O 0.6545(2) 0.53739(16) 0.17748(13) 0.0657(5) Uani 1 1 d . . . . .
C6 C 0.3790(3) 0.7041(2) 0.14477(16) 0.0489(6) Uani 1 1 d . . . . .
H6A H 0.327684 0.634429 0.117873 0.059 Uiso 1 1 calc R U . . .
H6AB H 0.320292 0.759944 0.121494 0.059 Uiso 1 1 calc R U . . .
O9 O 0.8426(3) 0.5263(2) 0.91574(18) 0.0728(6) Uani 1 1 d . . . . .
H5 H 0.851(4) 0.531(3) 0.970(3) 0.077(12) Uiso 1 1 d . . . . .
H3 H 0.931(5) 0.498(3) 0.904(3) 0.119(16) Uiso 1 1 d . . . . .
C9 C 0.4528(2) 0.85914(19) 0.59427(14) 0.0386(5) Uani 1 1 d . . . . .
H9 H 0.551049 0.859529 0.578865 0.046 Uiso 1 1 calc R U . . .
O8 O 0.8435(2) 0.7923(2) 0.72328(15) 0.0628(6) Uani 1 1 d . . . . .
H2 H 0.834(4) 0.743(3) 0.692(2) 0.069(12) Uiso 1 1 d . . . . .
H8 H 0.764(4) 0.817(3) 0.732(2) 0.070(10) Uiso 1 1 d . . . . .
C8 C 0.3338(2) 0.85726(18) 0.52570(14) 0.0370(5) Uani 1 1 d . . . . .
O7 O 0.6068(4) 0.5756(2) 0.78297(17) 0.0808(7) Uani 1 1 d . . . . .
H10 H 0.531(5) 0.546(4) 0.795(3) 0.130(19) Uiso 1 1 d . . . . .
H7 H 0.713(6) 0.589(4) 0.816(4) 0.17(2) Uiso 1 1 d . . . . .
C7 C 0.4925(2) 0.8426(2) 0.40326(14) 0.0437(5) Uani 1 1 d . . . . .
H7A H 0.539145 0.780117 0.423230 0.052 Uiso 1 1 calc R U . . .
H7AB H 0.556673 0.906660 0.430866 0.052 Uiso 1 1 calc R U . . .
C11 C 0.2797(2) 0.86074(16) 0.71155(13) 0.0297(4) Uani 1 1 d . . . . .
C10 C 0.4280(2) 0.86049(17) 0.68833(13) 0.0330(4) Uani 1 1 d . . . . .
C12 C 0.1575(2) 0.86148(17) 0.64012(13) 0.0331(4) Uani 1 1 d . . . . .
H12 H 0.058991 0.863304 0.655243 0.040 Uiso 1 1 calc R U . . .
C14 C 0.5196(2) 0.8572(2) 0.83973(15) 0.0444(5) Uani 1 1 d . . . . .
H14 H 0.602542 0.855979 0.884851 0.053 Uiso 1 1 calc R U . . .
C13 C 0.1829(2) 0.85954(18) 0.54920(13) 0.0357(5) Uani 1 1 d . . . . .
C15 C 0.2639(2) 0.85795(16) 0.80765(13) 0.0311(4) Uani 1 1 d . . . . .
C16 C 0.1078(2) 0.85935(17) 0.93363(13) 0.0320(4) Uani 1 1 d . . . . .
C17 C 0.1688(2) 0.94528(17) 1.00293(14) 0.0341(5) Uani 1 1 d . . . . .
C18 C 0.1502(2) 0.95342(18) 1.09612(13) 0.0361(5) Uani 1 1 d . . . . .
H18 H 0.193550 1.011805 1.140981 0.043 Uiso 1 1 calc R U . . .
C19 C 0.0654(2) 0.87254(18) 1.12126(13) 0.0361(5) Uani 1 1 d . . . . .
C20 C 0.0014(2) 0.78595(19) 1.05539(15) 0.0404(5) Uani 1 1 d . . . . .
H20 H -0.055587 0.731849 1.073375 0.048 Uiso 1 1 calc R U . . .
C21 C 0.0228(2) 0.78021(18) 0.96161(14) 0.0383(5) Uani 1 1 d . . . . .
H21 H -0.021048 0.721948 0.916788 0.046 Uiso 1 1 calc R U . . .
C22 C -0.0791(3) 0.8540(3) 0.49443(17) 0.0688(9) Uani 1 1 d . . . . .
H22A H -0.145970 0.854602 0.437624 0.103 Uiso 1 1 calc R U . . .
H22B H -0.095517 0.915690 0.541049 0.103 Uiso 1 1 calc R U . . .
H22C H -0.098919 0.788690 0.517565 0.103 Uiso 1 1 calc R U . . .
C23 C 0.7927(3) 0.5242(2) 0.17028(16) 0.0527(6) Uani 1 1 d . . . . .
C24 C 0.8861(5) 0.4645(3) 0.2359(2) 0.0996(13) Uani 1 1 d . . . . .
H24A H 0.927895 0.403969 0.197516 0.119 Uiso 1 1 calc R U . . .
H24B H 0.970666 0.512920 0.267514 0.119 Uiso 1 1 calc R U . . .
C25 C 0.8152(5) 0.4220(3) 0.3087(2) 0.0878(11) Uani 1 1 d . . . . .
H25A H 0.876817 0.365701 0.328654 0.105 Uiso 1 1 calc R U . . .
H25B H 0.717239 0.388387 0.280643 0.105 Uiso 1 1 calc R U . . .
C26 C 0.7936(4) 0.5031(3) 0.3935(2) 0.0770(9) Uani 1 1 d . . . . .
H26A H 0.723661 0.555939 0.375649 0.092 Uiso 1 1 calc R U . . .
H26B H 0.889577 0.541153 0.419904 0.092 Uiso 1 1 calc R U . . .
C27 C 0.7325(5) 0.4487(3) 0.4672(2) 0.0835(10) Uani 1 1 d . . . . .
H27A H 0.633363 0.415347 0.441452 0.100 Uiso 1 1 calc R U . . .
H27B H 0.798178 0.391207 0.479836 0.100 Uiso 1 1 calc R U . . .
C28 C 0.7190(4) 0.5219(3) 0.5577(2) 0.0718(8) Uani 1 1 d . . . . .

loop_
_atom_site_aniso_label
_atom_site_aniso_U_11
_atom_site_aniso_U_22
_atom_site_aniso_U_33
_atom_site_aniso_U_23
_atom_site_aniso_U_13
_atom_site_aniso_U_12
Br1 0.05441(16) 0.0866(2) 0.03221(12) 0.01225(11) 0.01737(9) 0.00521(13)
C1 0.086(2) 0.084(2) 0.0305(12) 0.0111(12) 0.0091(12) 0.0213(16)
O1 0.0394(8) 0.0818(12) 0.0303(7) 0.0131(7) 0.0154(6) 0.0080(8)
N1 0.0465(10) 0.0484(12) 0.0288(8) 0.0092(8) 0.0103(7) 0.0131(9)
F1 0.0611(8) 0.0453(8) 0.0421(7) 0.0083(6) 0.0105(6) -0.0150(6)
N3 0.0279(8) 0.0597(12) 0.0312(8) 0.0108(8) 0.0040(7) -0.0018(8)
C3 0.0401(11) 0.0496(14) 0.0376(11) 0.0054(10) 0.0150(9) -0.0045(10)
O3 0.206(3) 0.0866(19) 0.0803(16) -0.0281(14) 0.0734(19) -0.061(2)
N2 0.0256(8) 0.0603(13) 0.0383(9) 0.0115(9) 0.0055(7) -0.0016(8)
O2 0.0347(8) 0.0936(13) 0.0294(7) 0.0160(8) 0.0049(6) 0.0038(8)
C2 0.0451(12) 0.0559(16) 0.0433(12) 0.0152(11) 0.0205(10) 0.0024(11)
N4 0.0244(8) 0.0558(12) 0.0255(8) 0.0062(7) 0.0049(6) -0.0022(7)
C4 0.0385(11) 0.0466(14) 0.0343(10) 0.0090(9) 0.0151(8) 0.0026(10)
O4 0.160(3) 0.0945(19) 0.0683(14) 0.0149(13) 0.0457(16) -0.0275(17)
O5 0.0798(13) 0.0899(15) 0.0630(12) 0.0311(11) 0.0197(10) -0.0010(11)
C5 0.0416(12) 0.0499(15) 0.0483(12) 0.0106(11) 0.0173(10) -0.0035(10)
O6 0.0737(13) 0.0671(13) 0.0680(12) 0.0309(10) 0.0241(10) 0.0213(10)
C6 0.0413(12) 0.0530(15) 0.0498(13) 0.0040(11) 0.0039(10) -0.0013(11)
O9 0.0656(14) 0.0875(16) 0.0621(14) 0.0099(12) 0.0039(11) -0.0102(12)
C9 0.0292(10) 0.0512(14) 0.0378(11) 0.0086(10) 0.0135(8) 0.0005(9)
O8 0.0292(9) 0.0824(16) 0.0651(12) -0.0180(12) 0.0070(8) -0.0027(10)
C8 0.0394(11) 0.0448(13) 0.0294(10) 0.0083(9) 0.0131(8) 0.0028(9)
O7 0.0992(19) 0.0841(17) 0.0654(13) 0.0204(12) 0.0267(13) 0.0005(14)
C7 0.0370(11) 0.0603(15) 0.0363(11) 0.0076(10) 0.0169(9) 0.0028(10)
C11 0.0283(9) 0.0324(11) 0.0286(9) 0.0051(8) 0.0058(7) -0.0015(8)
C10 0.0288(10) 0.0363(12) 0.0345(10) 0.0072(9) 0.0065(8) -0.0016(8)
C12 0.0256(9) 0.0447(13) 0.0297(9) 0.0063(8) 0.0070(7) 0.0009(8)
C14 0.0281(10) 0.0664(16) 0.0386(11) 0.0134(11) -0.0005(8) -0.0044(10)
C13 0.0313(10) 0.0465(13) 0.0294(10) 0.0066(9) 0.0047(8) 0.0012(9)
C15 0.0266(9) 0.0375(12) 0.0290(9) 0.0051(8) 0.0048(7) -0.0028(8)
C16 0.0259(9) 0.0422(12) 0.0281(9) 0.0045(8) 0.0074(7) 0.0018(9)
C17 0.0304(10) 0.0379(12) 0.0354(10) 0.0086(9) 0.0077(8) -0.0022(9)
C18 0.0332(10) 0.0418(13) 0.0316(10) 0.0021(9) 0.0046(8) 0.0009(9)
C19 0.0301(10) 0.0522(14) 0.0282(9) 0.0076(9) 0.0103(8) 0.0083(9)
C20 0.0377(11) 0.0445(14) 0.0429(11) 0.0102(10) 0.0181(9) -0.0014(10)
C21 0.0335(10) 0.0424(13) 0.0372(10) -0.0017(9) 0.0122(8) -0.0057(9)
C22 0.0337(12) 0.131(3) 0.0420(13) 0.0216(15) -0.0033(10) -0.0040(14)
C23 0.0744(18) 0.0472(15) 0.0392(12) 0.0089(11) 0.0138(12) 0.0157(13)
C24 0.128(3) 0.122(3) 0.072(2) 0.049(2) 0.043(2) 0.074(3)
C25 0.130(3) 0.085(2) 0.0588(18) 0.0287(17) 0.0238(18) 0.038(2)
C26 0.111(3) 0.060(2) 0.0638(18) 0.0111(15) 0.0259(17) 0.0122(18)
C27 0.122(3) 0.069(2) 0.0580(17) 0.0012(15) 0.0241(18) -0.0077(19)
C28 0.099(2) 0.069(2) 0.0485(15) 0.0053(14) 0.0245(15) -0.0060(18)

loop_
_atom_type_symbol
_atom_type_description
_atom_type_scat_dispersion_real
_atom_type_scat_dispersion_imag
_atom_type_scat_source
C C 0.0033 0.0016 'International Tables Vol C Tables 4.2.6.8 and 6.1.1.4'
H H 0.0000 0.0000 'International Tables Vol C Tables 4.2.6.8 and 6.1.1.4'
Br Br -0.2901 2.4595 'International Tables Vol C Tables 4.2.6.8 and 6.1.1.4'
F F 0.0171 0.0103 'International Tables Vol C Tables 4.2.6.8 and 6.1.1.4'
N N 0.0061 0.0033 'International Tables Vol C Tables 4.2.6.8 and 6.1.1.4'
O O 0.0106 0.0060 'International Tables Vol C Tables 4.2.6.8 and 6.1.1.4'

loop_
_geom_angle_atom_site_label_1
_geom_angle_atom_site_label_2
_geom_angle_atom_site_label_3
_geom_angle
_geom_angle_site_symmetry_1
_geom_angle_site_symmetry_3
_geom_angle_publ_flag
C8 O1 C7 117.49(16) . . ?
C2 N1 C6 110.52(17) . . ?
C2 N1 C1 111.71(19) . . ?
C6 N1 C1 111.55(19) . . ?
C15 N3 C14 116.55(17) . . ?
C2 C3 C4 111.69(18) . . ?
C14 N2 C10 115.15(17) . . ?
C13 O2 C22 116.54(16) . . ?
N1 C2 C3 110.92(18) . . ?
C15 N4 C16 122.31(15) . . ?
C7 C4 C5 111.81(19) . . ?
C7 C4 C3 109.94(17) . . ?
C5 C4 C3 109.31(18) . . ?
C6 C5 C4 111.80(19) . . ?
N1 C6 C5 110.87(18) . . ?
C8 C9 C10 120.50(18) . . ?
O1 C8 C9 125.34(18) . . ?
O1 C8 C13 114.59(17) . . ?
C9 C8 C13 120.08(18) . . ?
O1 C7 C4 107.55(17) . . ?
C10 C11 C12 119.27(17) . . ?
C10 C11 C15 116.23(16) . . ?
C12 C11 C15 124.49(17) . . ?
N2 C10 C11 121.83(17) . . ?
N2 C10 C9 118.50(17) . . ?
C11 C10 C9 119.66(17) . . ?
C13 C12 C11 120.49(17) . . ?
N2 C14 N3 128.98(18) . . ?
O2 C13 C12 125.38(17) . . ?
O2 C13 C8 114.64(17) . . ?
C12 C13 C8 119.98(17) . . ?
N3 C15 N4 117.29(17) . . ?
N3 C15 C11 121.24(17) . . ?
N4 C15 C11 121.46(16) . . ?
C21 C16 C17 117.12(18) . . ?
C21 C16 N4 121.39(18) . . ?
C17 C16 N4 121.42(18) . . ?
F1 C17 C18 118.39(18) . . ?
F1 C17 C16 118.40(17) . . ?
C18 C17 C16 123.15(19) . . ?
C17 C18 C19 117.96(19) . . ?
C20 C19 C18 121.32(18) . . ?
C20 C19 Br1 120.20(16) . . ?
C18 C19 Br1 118.46(15) . . ?
C19 C20 C21 119.2(2) . . ?
C16 C21 C20 121.26(19) . . ?
O5 C23 O6 124.2(2) . . ?
O5 C23 C24 115.4(3) . . ?
O6 C23 C24 120.4(3) . . ?
C25 C24 C23 119.4(3) . . ?
C24 C25 C26 115.6(3) . . ?
C25 C26 C27 110.9(3) . . ?
C28 C27 C26 114.9(3) . . ?
O3 C28 O4 123.5(3) . . ?
O3 C28 C27 123.9(3) . . ?
O4 C28 C27 112.6(3) . . ?

loop_
_geom_bond_atom_site_label_1
_geom_bond_atom_site_label_2
_geom_bond_distance
_geom_bond_site_symmetry_2
_geom_bond_publ_flag
Br1 C19 1.8958(19) . ?
C1 N1 1.487(3) . ?
O1 C8 1.355(2) . ?
O1 C7 1.438(3) . ?
N1 C2 1.479(3) . ?
N1 C6 1.486(3) . ?
F1 C17 1.349(2) . ?
N3 C15 1.330(2) . ?
N3 C14 1.341(3) . ?
C3 C2 1.516(3) . ?
C3 C4 1.523(3) . ?
O3 C28 1.180(4) . ?
N2 C14 1.305(3) . ?
N2 C10 1.375(2) . ?
O2 C13 1.357(2) . ?
O2 C22 1.430(3) . ?
N4 C15 1.359(2) . ?
N4 C16 1.412(2) . ?
C4 C7 1.509(3) . ?
C4 C5 1.517(3) . ?
O4 C28 1.300(4) . ?
O5 C23 1.235(3) . ?
C5 C6 1.512(3) . ?
O6 C23 1.261(3) . ?
C9 C8 1.362(3) . ?
C9 C10 1.408(3) . ?
C8 C13 1.427(3) . ?
C11 C10 1.403(3) . ?
C11 C12 1.414(3) . ?
C11 C15 1.428(3) . ?
C12 C13 1.364(3) . ?
C16 C21 1.381(3) . ?
C16 C17 1.386(3) . ?
C17 C18 1.371(3) . ?
C18 C19 1.377(3) . ?
C19 C20 1.374(3) . ?
C20 C21 1.389(3) . ?
C23 C24 1.505(4) . ?
C24 C25 1.465(5) . ?
C25 C26 1.488(4) . ?
C26 C27 1.515(4) . ?
C27 C28 1.482(4) . ?
